data_7041219
loop_
_publ_author_name
'Gowda, Vasantha'
'Laitinen, Risto S.'
'Telkki, Ville-Veikko'
'Larsson, Anna-Carin'
'Antzutkin, Oleg N.'
'Lantto, Perttu'

_publ_section_title
;
 DFT calculations in the assignment of solid-state NMR and crystal
 structure elucidation of a lanthanum(iii) complex with dithiocarbamate
 and phenanthroline.
;
_journal_issue 48
_journal_name_full 'Dalton transactions (Cambridge, England : 2003)'
_journal_page_first 19473
_journal_page_last 19484
_journal_paper_doi 10.1039/c6dt03705d
_journal_volume 45
_journal_year 2016
_chemical_formula_sum 'C27 H38 La N5 S6'
_chemical_formula_weight 763.89
_chemical_name_common 'Lanthanum(III) Diethylditiocarbamato-phenanthroline'
_chemical_name_systematic
;
 tris(N,N-diethyldithiocarbamato)(1,10-phenanthroline)lanthanum(III)
;
_chemical_properties_physical ', Moisture-sensitive,Hygroscopic'
_space_group_crystal_system triclinic
_space_group_IT_number 2
_space_group_name_Hall '-P 1'
_space_group_name_H-M_alt 'P -1'
_symmetry_space_group_name_Hall '-P 1'
_symmetry_space_group_name_H-M 'P -1'
_atom_sites_solution_hydrogens geom
_atom_sites_solution_primary direct
_atom_sites_solution_secondary difmap
_audit_creation_method SHELXL-2013
_audit_update_record
;
2016-10-11 deposited with the CCDC.
2016-11-16 downloaded from the CCDC.
;
_cell_angle_alpha 91.96(3)
_cell_angle_beta 103.92(3)
_cell_angle_gamma 94.31(3)
_cell_formula_units_Z 4
_cell_length_a 11.082(2)
_cell_length_b 17.106(3)
_cell_length_c 18.304(4)
_cell_measurement_reflns_used 10672
_cell_measurement_temperature 150(2)
_cell_measurement_theta_max 26.00
_cell_measurement_theta_min 1.195
_cell_volume 3353.5(12)
_computing_cell_refinement 'DENZO-SMN (Otwinowski & Minor, 1997)'
_computing_data_collection 'COLLECT (Bruker, 2008)'
_computing_data_reduction 'DENZO-SMN (Otwinowski & Minor, 1997)'
_computing_molecular_graphics 'DIAMOND (Branderburg, 2006)'
_computing_publication_material 'WinGX (Farrugia, 1999)'
_computing_structure_refinement 'SHELXL-2013 (Sheldrick, 2008)'
_computing_structure_solution 'SHELXS-2013 (Sheldrick, 2008)'
_diffrn_ambient_temperature 150(2)
_diffrn_measured_fraction_theta_full 0.986
_diffrn_measured_fraction_theta_max 0.984
_diffrn_measurement_device_type 'Bruker Nonius KappaCCD'
_diffrn_measurement_method '\f scans, and \w scans with \k offsets'
_diffrn_radiation_type MoK\a
_diffrn_radiation_wavelength 0.71073
_diffrn_reflns_av_R_equivalents 0.0894
_diffrn_reflns_av_unetI/netI 0.0655
_diffrn_reflns_Laue_measured_fraction_full 0.986
_diffrn_reflns_Laue_measured_fraction_max 0.984
_diffrn_reflns_limit_h_max 13
_diffrn_reflns_limit_h_min -10
_diffrn_reflns_limit_k_max 21
_diffrn_reflns_limit_k_min -21
_diffrn_reflns_limit_l_max 22
_diffrn_reflns_limit_l_min -22
_diffrn_reflns_number 35636
_diffrn_reflns_point_group_measured_fraction_full 0.986
_diffrn_reflns_point_group_measured_fraction_max 0.984
_diffrn_reflns_theta_full 25.242
_diffrn_reflns_theta_max 26.000
_diffrn_reflns_theta_min 1.195
_diffrn_source 'fine-focus sealed tube'
_exptl_absorpt_coefficient_mu 1.673
_exptl_absorpt_correction_T_max 0.9088
_exptl_absorpt_correction_T_min 0.6830
_exptl_absorpt_correction_type multi-scan
_exptl_absorpt_process_details 'XPREP in SHELXT (Sheldrick 2008)'
_exptl_crystal_colour colorless
_exptl_crystal_density_diffrn 1.513
_exptl_crystal_description block
_exptl_crystal_F_000 1552
_exptl_crystal_recrystallization_method 'Re-crystallisation from solvent: Chloroform-Ethanol Mixture'
_exptl_crystal_size_max 0.150
_exptl_crystal_size_mid 0.120
_exptl_crystal_size_min 0.100
_refine_diff_density_max 1.596
_refine_diff_density_min -1.035
_refine_diff_density_rms 0.176
_refine_ls_extinction_coef 0.0032(3)
_refine_ls_extinction_expression Fc^*^=kFc[1+0.001xFc^2^\l^3^/sin(2\q)]^-1/4^
_refine_ls_extinction_method SHELXL
_refine_ls_goodness_of_fit_ref 1.094
_refine_ls_hydrogen_treatment constr
_refine_ls_matrix_type full
_refine_ls_number_parameters 701
_refine_ls_number_reflns 12972
_refine_ls_number_restraints 6
_refine_ls_restrained_S_all 1.094
_refine_ls_R_factor_all 0.0863
_refine_ls_R_factor_gt 0.0683
_refine_ls_shift/su_max 0.001
_refine_ls_shift/su_mean 0.000
_refine_ls_structure_factor_coef Fsqd
_refine_ls_weighting_details 'w=1/[\s^2^(Fo^2^)+(0.0443P)^2^+47.7336P] where P=(Fo^2^+2Fc^2^)/3'
_refine_ls_weighting_scheme calc
_refine_ls_wR_factor_gt 0.1650
_refine_ls_wR_factor_ref 0.1777
_reflns_Friedel_coverage 0.000
_reflns_number_gt 10672
_reflns_number_total 12972
_reflns_threshold_expression 'I > 2\s(I)'
_cod_data_source_file c6dt03705d2.cif
_cod_data_source_block shelx
_cod_depositor_comments 'Adding full bibliography for 7041219.cif.'
_cod_original_cell_volume 3353.4(12)
_cod_database_code 7041219
_shelx_space_group_comment
;
The symmetry employed for this shelxl refinement is uniquely defined
by the following loop, which should always be used as a source of
symmetry information in preference to the above space-group names.
They are only intended as comments.
;
_shelx_estimated_absorpt_t_min 0.787
_shelx_estimated_absorpt_t_max 0.851
_shelxl_version_number 2013-4

loop_
_space_group_symop_operation_xyz
'x, y, z'
'-x, -y, -z'

loop_
_atom_site_label
_atom_site_type_symbol
_atom_site_fract_x
_atom_site_fract_y
_atom_site_fract_z
_atom_site_U_iso_or_equiv
_atom_site_adp_type
_atom_site_occupancy
_atom_site_site_symmetry_order
_atom_site_calc_flag
_atom_site_refinement_flags_posn
_atom_site_refinement_flags_adp
_atom_site_refinement_flags_occupancy
_atom_site_disorder_assembly
_atom_site_disorder_group
C11 C 0.8749(8) 0.6768(5) 0.3958(5) 0.0296(18) Uani 1 1 d . . . . .
C12 C 0.3168(8) 0.6506(5) 0.2488(5) 0.0293(18) Uani 1 1 d . . . . .
C21 C 0.2816(9) 0.0773(5) 0.4638(5) 0.0335(19) Uani 1 1 d . . . . .
C22 C 0.0237(9) 0.2656(5) 0.2590(5) 0.036(2) Uani 1 1 d . . . . .
C32 C 0.4008(8) 0.0246(5) 0.2068(4) 0.0262(17) Uani 1 1 d . . . . .
C111 C 0.9392(9) 0.7697(6) 0.5067(6) 0.040(2) Uani 1 1 d . . . . .
H11A H 0.9583 0.7602 0.5612 0.048 Uiso 1 1 calc R U . . .
H11B H 0.8528 0.7853 0.4917 0.048 Uiso 1 1 calc R U . . .
C112 C 1.0281(13) 0.8354(7) 0.4930(8) 0.064(3) Uani 1 1 d . . . . .
H11C H 1.1127 0.8183 0.5033 0.096 Uiso 1 1 calc R U . . .
H11D H 1.0266 0.8812 0.5263 0.096 Uiso 1 1 calc R U . . .
H11E H 1.0027 0.8495 0.4404 0.096 Uiso 1 1 calc R U . . .
C113 C 1.0453(9) 0.6467(6) 0.5010(6) 0.044(2) Uani 1 1 d . . . . .
H11F H 1.1203 0.6808 0.5274 0.053 Uiso 1 1 calc R U . . .
H11G H 1.0688 0.6134 0.4622 0.053 Uiso 1 1 calc R U . . .
C114 C 1.0038(12) 0.5952(7) 0.5565(7) 0.060(3) Uani 1 1 d . . . . .
H11H H 0.9814 0.6279 0.5954 0.089 Uiso 1 1 calc R U . . .
H11I H 1.0719 0.5640 0.5801 0.089 Uiso 1 1 calc R U . . .
H11J H 0.9312 0.5601 0.5304 0.089 Uiso 1 1 calc R U . . .
C121 C 0.0899(9) 0.6223(6) 0.2080(6) 0.041(2) Uani 1 1 d . . . . .
H12A H 0.0291 0.6326 0.2382 0.049 Uiso 1 1 calc R U . . .
H12B H 0.1113 0.5674 0.2147 0.049 Uiso 1 1 calc R U . . .
C122 C 0.0301(14) 0.6320(9) 0.1255(8) 0.084(5) Uani 1 1 d . . . . .
H12C H 0.0068 0.6859 0.1187 0.127 Uiso 1 1 calc R U . . .
H12D H -0.0446 0.5953 0.1091 0.127 Uiso 1 1 calc R U . . .
H12E H 0.0895 0.6212 0.0952 0.127 Uiso 1 1 calc R U . . .
C123 C 0.1790(9) 0.7568(5) 0.2529(6) 0.041(2) Uani 1 1 d . . . . .
H12F H 0.1054 0.7715 0.2150 0.049 Uiso 1 1 calc R U . . .
H12G H 0.2518 0.7925 0.2495 0.049 Uiso 1 1 calc R U . . .
C124 C 0.1562(11) 0.7668(7) 0.3309(7) 0.056(3) Uani 1 1 d . . . . .
H12H H 0.0812 0.7338 0.3334 0.084 Uiso 1 1 calc R U . . .
H12I H 0.1444 0.8219 0.3413 0.084 Uiso 1 1 calc R U . . .
H12J H 0.2281 0.7511 0.3684 0.084 Uiso 1 1 calc R U . . .
C141 C 0.5439(9) 0.3894(5) 0.2633(6) 0.039(2) Uani 1 1 d . . . . .
H141 H 0.5245 0.4029 0.2121 0.047 Uiso 1 1 calc R U . . .
C142 C 0.5314(10) 0.3110(5) 0.2781(6) 0.045(2) Uani 1 1 d . . . . .
H142 H 0.5034 0.2721 0.2380 0.054 Uiso 1 1 calc R U . . .
C143 C 0.5597(9) 0.2902(5) 0.3511(6) 0.039(2) Uani 1 1 d . . . . .
H143 H 0.5533 0.2364 0.3621 0.047 Uiso 1 1 calc R U . . .
C144 C 0.5985(8) 0.3485(5) 0.4102(5) 0.0323(19) Uani 1 1 d . . . . .
C145 C 0.6063(7) 0.4273(5) 0.3895(5) 0.0245(16) Uani 1 1 d . . . . .
C146 C 0.6247(9) 0.3324(6) 0.4880(6) 0.041(2) Uani 1 1 d . . . . .
H146 H 0.6213 0.2795 0.5022 0.050 Uiso 1 1 calc R U . . .
C151 C 0.6529(8) 0.6226(5) 0.4788(5) 0.0304(18) Uani 1 1 d . . . . .
H151 H 0.6491 0.6753 0.4641 0.036 Uiso 1 1 calc R U . . .
C152 C 0.6798(8) 0.6084(6) 0.5568(5) 0.037(2) Uani 1 1 d . . . . .
H152 H 0.6959 0.6510 0.5934 0.044 Uiso 1 1 calc R U . . .
C153 C 0.6824(8) 0.5333(6) 0.5785(5) 0.037(2) Uani 1 1 d . . . . .
H153 H 0.6997 0.5229 0.6304 0.044 Uiso 1 1 calc R U . . .
C154 C 0.6594(8) 0.4712(5) 0.5234(5) 0.0318(19) Uani 1 1 d . . . . .
C155 C 0.6358(7) 0.4897(5) 0.4472(4) 0.0253(16) Uani 1 1 d . . . . .
C156 C 0.6537(9) 0.3901(6) 0.5407(5) 0.039(2) Uani 1 1 d . . . . .
H156 H 0.6715 0.3773 0.5921 0.047 Uiso 1 1 calc R U . . .
C211 C 0.2967(14) -0.0049(8) 0.5749(8) 0.072(4) Uani 1 1 d . . . . .
H21A H 0.2629 -0.0494 0.5378 0.086 Uiso 1 1 calc R U . . .
H21B H 0.3709 -0.0207 0.6116 0.086 Uiso 1 1 calc R U . . .
C212 C 0.2061(15) 0.0166(10) 0.6118(10) 0.093(5) Uani 1 1 d . . . . .
H21C H 0.2384 0.0636 0.6449 0.140 Uiso 1 1 calc R U . . .
H21D H 0.1857 -0.0264 0.6420 0.140 Uiso 1 1 calc R U . . .
H21E H 0.1307 0.0278 0.5744 0.140 Uiso 1 1 calc R U . . .
C213 C 0.4347(10) 0.1177(5) 0.5815(5) 0.041(2) Uani 1 1 d . . . . .
H21F H 0.4291 0.1192 0.6347 0.049 Uiso 1 1 calc R U . . .
H21G H 0.4295 0.1717 0.5639 0.049 Uiso 1 1 calc R U . . .
C214 C 0.5573(12) 0.0893(8) 0.5765(7) 0.067(4) Uani 1 1 d . . . . .
H21H H 0.5582 0.0337 0.5876 0.100 Uiso 1 1 calc R U . . .
H21I H 0.6250 0.1199 0.6131 0.100 Uiso 1 1 calc R U . . .
H21J H 0.5688 0.0958 0.5256 0.100 Uiso 1 1 calc R U . . .
C221 C -0.1775(10) 0.3240(6) 0.2309(7) 0.054(3) Uani 1 1 d . . . . .
H22A H -0.2023 0.3776 0.2379 0.064 Uiso 1 1 calc R U . . .
H22B H -0.1994 0.2919 0.2707 0.064 Uiso 1 1 calc R U . . .
C222 C -0.2492(12) 0.2882(8) 0.1534(8) 0.068(4) Uani 1 1 d . . . . .
H22C H -0.2454 0.3264 0.1151 0.102 Uiso 1 1 calc R U . . .
H22D H -0.3365 0.2746 0.1539 0.102 Uiso 1 1 calc R U . . .
H22E H -0.2116 0.2409 0.1415 0.102 Uiso 1 1 calc R U . . .
C223 C 0.0183(11) 0.4009(6) 0.2194(7) 0.052(3) Uani 1 1 d . . . . .
H22F H 0.1027 0.4107 0.2535 0.063 Uiso 1 1 calc R U . . .
H22G H -0.0306 0.4448 0.2282 0.063 Uiso 1 1 calc R U . . .
C224 C 0.0299(14) 0.4004(8) 0.1392(8) 0.072(4) Uani 1 1 d . . . . .
H22H H 0.0878 0.3621 0.1318 0.108 Uiso 1 1 calc R U . . .
H22I H 0.0615 0.4527 0.1285 0.108 Uiso 1 1 calc R U . . .
H22J H -0.0522 0.3861 0.1051 0.108 Uiso 1 1 calc R U . . .
C231 C 0.5166(9) -0.0899(5) 0.1918(6) 0.039(2) Uani 1 1 d . . . . .
H23A H 0.6057 -0.0986 0.2110 0.047 Uiso 1 1 calc R U . . .
H23B H 0.4701 -0.1142 0.2264 0.047 Uiso 1 1 calc R U . . .
C232 C 0.4707(11) -0.1296(6) 0.1164(6) 0.050(3) Uani 1 1 d . . . . .
H23C H 0.3823 -0.1217 0.0970 0.075 Uiso 1 1 calc R U . . .
H23D H 0.4806 -0.1860 0.1198 0.075 Uiso 1 1 calc R U . . .
H23E H 0.5187 -0.1077 0.0823 0.075 Uiso 1 1 calc R U . . .
C233 C 0.6108(11) 0.0472(7) 0.1812(7) 0.060(3) Uani 1 1 d . . . . .
H23F H 0.6236 0.0949 0.2153 0.071 Uiso 1 1 calc R U . . .
H23G H 0.6874 0.0191 0.1943 0.071 Uiso 1 1 calc R U . . .
C234 C 0.5903(13) 0.0706(7) 0.1021(8) 0.066(3) Uani 1 1 d . . . . .
H23H H 0.5779 0.0236 0.0682 0.099 Uiso 1 1 calc R U . . .
H23I H 0.6633 0.1037 0.0964 0.099 Uiso 1 1 calc R U . . .
H23J H 0.5162 0.1001 0.0895 0.099 Uiso 1 1 calc R U . . .
C241 C -0.0422(8) -0.0746(5) 0.2493(5) 0.0305(18) Uani 1 1 d . . . . .
H241 H -0.0011 -0.0750 0.3011 0.037 Uiso 1 1 calc R U . . .
C242 C -0.1258(9) -0.1387(5) 0.2179(5) 0.036(2) Uani 1 1 d . . . . .
H242 H -0.1396 -0.1816 0.2474 0.044 Uiso 1 1 calc R U . . .
C243 C -0.1877(8) -0.1383(5) 0.1435(5) 0.0334(19) Uani 1 1 d . . . . .
H243 H -0.2460 -0.1809 0.1206 0.040 Uiso 1 1 calc R U . . .
C244 C -0.1644(8) -0.0745(5) 0.1018(5) 0.0307(18) Uani 1 1 d . . . . .
C245 C -0.0757(8) -0.0131(5) 0.1377(4) 0.0267(17) Uani 1 1 d . . . . .
C246 C -0.2262(9) -0.0705(6) 0.0238(5) 0.038(2) Uani 1 1 d . . . . .
H246 H -0.2847 -0.1125 -0.0005 0.046 Uiso 1 1 calc R U . . .
C251 C 0.0643(9) 0.1696(5) 0.0892(5) 0.034(2) Uani 1 1 d . . . . .
H251 H 0.1269 0.2096 0.1130 0.041 Uiso 1 1 calc R U . . .
C252 C 0.0024(10) 0.1782(6) 0.0146(5) 0.040(2) Uani 1 1 d . . . . .
H252 H 0.0216 0.2228 -0.0114 0.048 Uiso 1 1 calc R U . . .
C253 C -0.0881(9) 0.1197(6) -0.0206(5) 0.040(2) Uani 1 1 d . . . . .
H253 H -0.1322 0.1235 -0.0716 0.047 Uiso 1 1 calc R U . . .
C254 C -0.1139(9) 0.0554(6) 0.0191(4) 0.033(2) Uani 1 1 d . . . . .
C255 C -0.0482(8) 0.0526(5) 0.0956(4) 0.0262(17) Uani 1 1 d . . . . .
C256 C -0.2033(9) -0.0085(6) -0.0158(5) 0.036(2) Uani 1 1 d . . . . .
H256 H -0.2465 -0.0070 -0.0672 0.044 Uiso 1 1 calc R U . . .
N11 N 0.9482(7) 0.6963(4) 0.4636(4) 0.0335(16) Uani 1 1 d . . . . .
N12 N 0.2023(7) 0.6752(4) 0.2356(4) 0.0365(17) Uani 1 1 d . . . . .
N14 N 0.5814(7) 0.4470(4) 0.3163(4) 0.0280(15) Uani 1 1 d . . . . .
N15 N 0.6327(6) 0.5651(4) 0.4256(4) 0.0236(14) Uani 1 1 d . . . . .
N21 N 0.3307(9) 0.0665(5) 0.5358(4) 0.048(2) Uani 1 1 d . . . . .
N22 N -0.0417(8) 0.3274(5) 0.2387(5) 0.045(2) Uani 1 1 d . . . . .
N23 N 0.5036(7) -0.0043(4) 0.1931(4) 0.0356(17) Uani 1 1 d . . . . .
N24 N -0.0156(6) -0.0128(4) 0.2121(4) 0.0255(14) Uani 1 1 d . . . . .
N25 N 0.0422(7) 0.1092(4) 0.1298(4) 0.0291(15) Uani 1 1 d . . . . .
S111 S 0.8843(2) 0.59008(13) 0.34786(13) 0.0348(5) Uani 1 1 d . . . . .
S112 S 0.7637(2) 0.73844(12) 0.35477(12) 0.0325(5) Uani 1 1 d . . . . .
S121 S 0.4445(2) 0.71653(12) 0.28693(14) 0.0350(5) Uani 1 1 d . . . . .
S122 S 0.3413(2) 0.55460(12) 0.23086(13) 0.0318(5) Uani 1 1 d . . . . .
S131 S 0.6786(4) 0.50555(15) 0.15310(16) 0.0609(9) Uani 1 1 d . . . . .
S211 S 0.3452(2) 0.14944(15) 0.41941(12) 0.0407(6) Uani 1 1 d . . . . .
S212 S 0.1531(2) 0.01818(15) 0.41137(13) 0.0405(6) Uani 1 1 d . . . . .
S221 S 0.1814(2) 0.27116(12) 0.26436(13) 0.0337(5) Uani 1 1 d . . . . .
S222 S -0.0513(2) 0.18086(13) 0.28221(14) 0.0375(5) Uani 1 1 d . . . . .
S231 S 0.3861(2) 0.12430(12) 0.20714(14) 0.0368(5) Uani 1 1 d . . . . .
S232 S 0.2834(2) -0.03703(11) 0.22434(13) 0.0297(5) Uani 1 1 d . . . . .
La1 La 0.61660(4) 0.59676(3) 0.27838(2) 0.02383(15) Uani 1 1 d . . . . .
La2 La 0.16965(4) 0.09937(3) 0.27506(2) 0.02236(14) Uani 1 1 d . . . . .
S132 S 0.5920(5) 0.6596(3) 0.1242(3) 0.0412(7) Uani 0.527(4) 1 d . . P A 1
C31A C 0.6647(10) 0.5834(6) 0.0980(4) 0.0412(7) Uani 0.527(4) 1 d D . P A 1
N31A N 0.667(2) 0.5769(9) 0.0253(6) 0.0412(7) Uani 0.527(4) 1 d D . P A 1
C131 C 0.6241(19) 0.6210(10) -0.0341(9) 0.0412(7) Uani 0.527(4) 1 d D . P A 1
H13A H 0.5452 0.6423 -0.0301 0.049 Uiso 0.527(4) 1 calc R U P A 1
H13B H 0.6083 0.5889 -0.0820 0.049 Uiso 0.527(4) 1 calc R U P A 1
C132 C 0.7191(19) 0.6839(11) -0.0318(10) 0.0412(7) Uani 0.527(4) 1 d . . P A 1
H13C H 0.7377 0.7130 0.0172 0.062 Uiso 0.527(4) 1 calc R U P A 1
H13D H 0.6894 0.7194 -0.0719 0.062 Uiso 0.527(4) 1 calc R U P A 1
H13E H 0.7949 0.6621 -0.0392 0.062 Uiso 0.527(4) 1 calc R U P A 1
C135 C 0.648(2) 0.5097(9) -0.0182(10) 0.0412(7) Uani 0.527(4) 1 d D . P A 1
H13K H 0.6115 0.5209 -0.0713 0.049 Uiso 0.527(4) 1 calc R U P A 1
H13L H 0.5884 0.4726 -0.0017 0.049 Uiso 0.527(4) 1 calc R U P A 1
C136 C 0.7655(19) 0.4736(11) -0.0133(10) 0.0412(7) Uani 0.527(4) 1 d . . P A 1
H13M H 0.8248 0.5103 -0.0296 0.062 Uiso 0.527(4) 1 calc R U P A 1
H13N H 0.7495 0.4254 -0.0459 0.062 Uiso 0.527(4) 1 calc R U P A 1
H13O H 0.8005 0.4609 0.0390 0.062 Uiso 0.527(4) 1 calc R U P A 1
S133 S 0.6846(6) 0.6755(3) 0.1506(3) 0.0412(7) Uani 0.473(4) 1 d . . P A 2
C31B C 0.6647(10) 0.5834(6) 0.0980(4) 0.0412(7) Uani 0.473(4) 1 d D . P A 2
N31B N 0.688(2) 0.5798(10) 0.0281(7) 0.0412(7) Uani 0.473(4) 1 d D . P A 2
C133 C 0.708(2) 0.6488(10) -0.0058(11) 0.0412(7) Uani 0.473(4) 1 d D . P A 2
H13F H 0.7548 0.6367 -0.0438 0.049 Uiso 0.473(4) 1 calc R U P A 2
H13G H 0.7635 0.6851 0.0333 0.049 Uiso 0.473(4) 1 calc R U P A 2
C134 C 0.594(2) 0.6958(12) -0.0462(11) 0.0412(7) Uani 0.473(4) 1 d . . P A 2
H13H H 0.5297 0.6595 -0.0792 0.062 Uiso 0.473(4) 1 calc R U P A 2
H13I H 0.6235 0.7360 -0.0763 0.062 Uiso 0.473(4) 1 calc R U P A 2
H13J H 0.5589 0.7211 -0.0081 0.062 Uiso 0.473(4) 1 calc R U P A 2
C137 C 0.732(2) 0.5121(10) 0.0064(12) 0.0412(7) Uani 0.473(4) 1 d D . P A 2
H13P H 0.7990 0.5003 0.0504 0.049 Uiso 0.473(4) 1 calc R U P A 2
H13Q H 0.7752 0.5275 -0.0332 0.049 Uiso 0.473(4) 1 calc R U P A 2
C138 C 0.658(2) 0.4299(12) -0.0236(11) 0.0412(7) Uani 0.473(4) 1 d . . P A 2
H13R H 0.6408 0.4015 0.0190 0.062 Uiso 0.473(4) 1 calc R U P A 2
H13S H 0.7075 0.3990 -0.0494 0.062 Uiso 0.473(4) 1 calc R U P A 2
H13T H 0.5786 0.4385 -0.0589 0.062 Uiso 0.473(4) 1 calc R U P A 2

loop_
_atom_site_aniso_label
_atom_site_aniso_U_11
_atom_site_aniso_U_22
_atom_site_aniso_U_33
_atom_site_aniso_U_23
_atom_site_aniso_U_13
_atom_site_aniso_U_12
C11 0.027(4) 0.031(4) 0.030(4) 0.004(3) 0.008(3) -0.010(3)
C12 0.035(5) 0.027(4) 0.027(4) 0.010(3) 0.008(3) 0.002(3)
C21 0.043(5) 0.027(4) 0.030(5) -0.005(3) 0.007(4) 0.001(4)
C22 0.051(6) 0.027(4) 0.034(5) 0.002(4) 0.017(4) 0.014(4)
C32 0.034(4) 0.025(4) 0.019(4) -0.004(3) 0.006(3) 0.000(3)
C111 0.039(5) 0.042(5) 0.038(5) -0.010(4) 0.010(4) 0.004(4)
C112 0.080(9) 0.041(6) 0.072(8) -0.016(6) 0.033(7) -0.017(6)
C113 0.030(5) 0.049(6) 0.048(6) -0.001(5) 0.000(4) 0.008(4)
C114 0.060(7) 0.067(8) 0.055(7) 0.018(6) 0.010(6) 0.026(6)
C121 0.031(5) 0.035(5) 0.056(6) 0.013(4) 0.008(4) 0.000(4)
C122 0.079(10) 0.087(10) 0.062(9) 0.025(7) -0.028(7) -0.016(8)
C123 0.038(5) 0.019(4) 0.066(7) 0.008(4) 0.013(5) 0.012(4)
C124 0.058(7) 0.044(6) 0.077(8) 0.007(6) 0.035(6) 0.013(5)
C141 0.049(6) 0.029(5) 0.040(5) -0.007(4) 0.014(4) -0.005(4)
C142 0.059(7) 0.023(4) 0.057(7) -0.005(4) 0.024(5) -0.008(4)
C143 0.048(6) 0.014(4) 0.062(7) 0.007(4) 0.030(5) 0.001(4)
C144 0.032(5) 0.029(4) 0.046(5) 0.016(4) 0.024(4) 0.011(4)
C145 0.024(4) 0.023(4) 0.028(4) 0.007(3) 0.009(3) 0.001(3)
C146 0.045(6) 0.036(5) 0.054(6) 0.024(5) 0.027(5) 0.013(4)
C151 0.036(5) 0.029(4) 0.030(4) 0.003(3) 0.015(4) -0.001(4)
C152 0.036(5) 0.049(6) 0.023(4) -0.014(4) 0.011(4) -0.012(4)
C153 0.028(4) 0.060(6) 0.023(4) 0.009(4) 0.008(3) -0.001(4)
C154 0.023(4) 0.047(5) 0.030(4) 0.009(4) 0.015(3) 0.001(4)
C155 0.024(4) 0.030(4) 0.023(4) 0.002(3) 0.009(3) 0.004(3)
C156 0.034(5) 0.058(6) 0.030(5) 0.024(4) 0.010(4) 0.013(4)
C211 0.075(9) 0.066(8) 0.066(9) -0.006(7) 0.008(7) -0.012(7)
C212 0.084(11) 0.086(11) 0.100(13) -0.035(9) 0.010(9) -0.001(9)
C213 0.059(6) 0.032(5) 0.022(4) 0.001(4) -0.005(4) 0.001(4)
C214 0.073(8) 0.065(8) 0.048(7) -0.011(6) -0.020(6) 0.030(7)
C221 0.044(6) 0.041(6) 0.081(8) 0.007(5) 0.021(6) 0.016(5)
C222 0.049(7) 0.065(8) 0.089(10) 0.020(7) 0.013(7) 0.002(6)
C223 0.060(7) 0.026(5) 0.077(8) 0.008(5) 0.025(6) 0.016(5)
C224 0.084(10) 0.057(8) 0.080(10) 0.027(7) 0.023(8) 0.007(7)
C231 0.046(6) 0.032(5) 0.045(6) 0.002(4) 0.017(4) 0.017(4)
C232 0.066(7) 0.037(5) 0.052(6) 0.001(5) 0.021(5) 0.017(5)
C233 0.056(7) 0.060(7) 0.074(9) 0.002(6) 0.037(6) 0.014(6)
C234 0.072(9) 0.054(7) 0.080(9) -0.009(6) 0.035(7) 0.007(6)
C241 0.028(4) 0.032(4) 0.031(5) 0.003(4) 0.005(3) 0.003(3)
C242 0.035(5) 0.036(5) 0.040(5) 0.003(4) 0.011(4) 0.003(4)
C243 0.025(4) 0.034(5) 0.039(5) -0.009(4) 0.007(4) -0.002(4)
C244 0.029(4) 0.032(4) 0.031(5) 0.002(4) 0.006(3) 0.006(4)
C245 0.028(4) 0.035(4) 0.019(4) -0.004(3) 0.008(3) 0.010(3)
C246 0.035(5) 0.043(5) 0.031(5) -0.009(4) 0.000(4) 0.006(4)
C251 0.050(6) 0.033(5) 0.019(4) 0.004(3) 0.009(4) 0.005(4)
C252 0.056(6) 0.045(5) 0.017(4) 0.011(4) 0.004(4) 0.011(5)
C253 0.046(6) 0.055(6) 0.018(4) 0.003(4) 0.005(4) 0.017(5)
C254 0.039(5) 0.046(5) 0.016(4) 0.000(4) 0.005(3) 0.015(4)
C255 0.031(4) 0.032(4) 0.017(4) -0.004(3) 0.006(3) 0.014(3)
C256 0.036(5) 0.045(5) 0.023(4) -0.008(4) -0.005(4) 0.009(4)
N11 0.028(4) 0.037(4) 0.035(4) -0.003(3) 0.009(3) 0.001(3)
N12 0.036(4) 0.033(4) 0.043(5) 0.011(3) 0.011(3) 0.007(3)
N14 0.040(4) 0.025(3) 0.022(3) 0.002(3) 0.014(3) 0.001(3)
N15 0.029(4) 0.017(3) 0.024(3) 0.000(3) 0.008(3) -0.001(3)
N21 0.069(6) 0.037(4) 0.027(4) 0.003(3) -0.002(4) -0.013(4)
N22 0.051(5) 0.028(4) 0.063(6) 0.009(4) 0.019(4) 0.017(4)
N23 0.038(4) 0.029(4) 0.045(5) 0.002(3) 0.019(4) 0.005(3)
N24 0.028(4) 0.030(4) 0.021(3) 0.002(3) 0.010(3) 0.007(3)
N25 0.039(4) 0.026(4) 0.022(3) 0.002(3) 0.005(3) 0.011(3)
S111 0.0326(11) 0.0342(11) 0.0387(12) -0.0085(9) 0.0125(9) 0.0026(9)
S112 0.0420(12) 0.0226(10) 0.0311(11) 0.0015(8) 0.0058(9) 0.0005(9)
S121 0.0357(12) 0.0225(10) 0.0454(13) -0.0025(9) 0.0074(10) 0.0031(9)
S122 0.0350(11) 0.0255(10) 0.0342(12) -0.0010(8) 0.0081(9) 0.0015(9)
S131 0.125(3) 0.0277(12) 0.0454(16) 0.0088(11) 0.0440(17) 0.0245(15)
S211 0.0438(13) 0.0494(14) 0.0222(11) 0.0051(10) -0.0011(9) -0.0102(11)
S212 0.0466(14) 0.0424(13) 0.0277(11) 0.0017(10) 0.0052(10) -0.0135(11)
S221 0.0365(12) 0.0245(10) 0.0356(12) -0.0011(9) -0.0002(9) 0.0043(9)
S222 0.0454(13) 0.0313(11) 0.0432(13) 0.0110(10) 0.0209(11) 0.0132(10)
S231 0.0457(13) 0.0180(10) 0.0514(14) -0.0032(9) 0.0234(11) -0.0025(9)
S232 0.0364(12) 0.0190(9) 0.0377(12) 0.0023(8) 0.0159(9) 0.0050(8)
La1 0.0306(3) 0.0203(2) 0.0204(2) 0.00118(17) 0.00630(18) 0.00092(18)
La2 0.0283(3) 0.0220(2) 0.0165(2) -0.00045(16) 0.00396(17) 0.00623(18)
S132 0.0612(19) 0.0362(14) 0.0284(14) 0.0053(11) 0.0149(13) 0.0040(14)
C31A 0.0612(19) 0.0362(14) 0.0284(14) 0.0053(11) 0.0149(13) 0.0040(14)
N31A 0.0612(19) 0.0362(14) 0.0284(14) 0.0053(11) 0.0149(13) 0.0040(14)
C131 0.0612(19) 0.0362(14) 0.0284(14) 0.0053(11) 0.0149(13) 0.0040(14)
C132 0.0612(19) 0.0362(14) 0.0284(14) 0.0053(11) 0.0149(13) 0.0040(14)
C135 0.0612(19) 0.0362(14) 0.0284(14) 0.0053(11) 0.0149(13) 0.0040(14)
C136 0.0612(19) 0.0362(14) 0.0284(14) 0.0053(11) 0.0149(13) 0.0040(14)
S133 0.0612(19) 0.0362(14) 0.0284(14) 0.0053(11) 0.0149(13) 0.0040(14)
C31B 0.0612(19) 0.0362(14) 0.0284(14) 0.0053(11) 0.0149(13) 0.0040(14)
N31B 0.0612(19) 0.0362(14) 0.0284(14) 0.0053(11) 0.0149(13) 0.0040(14)
C133 0.0612(19) 0.0362(14) 0.0284(14) 0.0053(11) 0.0149(13) 0.0040(14)
C134 0.0612(19) 0.0362(14) 0.0284(14) 0.0053(11) 0.0149(13) 0.0040(14)
C137 0.0612(19) 0.0362(14) 0.0284(14) 0.0053(11) 0.0149(13) 0.0040(14)
C138 0.0612(19) 0.0362(14) 0.0284(14) 0.0053(11) 0.0149(13) 0.0040(14)

loop_
_atom_type_symbol
_atom_type_description
_atom_type_scat_dispersion_real
_atom_type_scat_dispersion_imag
_atom_type_scat_source
C C 0.0033 0.0016 'International Tables Vol C Tables 4.2.6.8 and 6.1.1.4'
H H 0.0000 0.0000 'International Tables Vol C Tables 4.2.6.8 and 6.1.1.4'
N N 0.0061 0.0033 'International Tables Vol C Tables 4.2.6.8 and 6.1.1.4'
S S 0.1246 0.1234 'International Tables Vol C Tables 4.2.6.8 and 6.1.1.4'
La La -0.2871 2.4523 'International Tables Vol C Tables 4.2.6.8 and 6.1.1.4'

loop_
_geom_angle_atom_site_label_1
_geom_angle_atom_site_label_2
_geom_angle_atom_site_label_3
_geom_angle
N11 C11 S111 121.7(7)
N11 C11 S112 119.7(7)
S111 C11 S112 118.6(5)
N12 C12 S122 121.9(7)
N12 C12 S121 119.4(7)
S122 C12 S121 118.7(5)
N21 C21 S211 120.2(7)
N21 C21 S212 121.8(7)
S211 C21 S212 118.0(5)
N22 C22 S221 120.3(7)
N22 C22 S222 119.3(8)
S221 C22 S222 120.3(5)
N23 C32 S232 120.4(6)
N23 C32 S231 120.5(6)
S232 C32 S231 119.1(5)
N11 C111 C112 111.5(8)
N11 C113 C114 112.7(8)
N12 C121 C122 112.1(9)
N12 C123 C124 111.6(8)
N14 C141 C142 124.0(9)
C143 C142 C141 119.0(9)
C142 C143 C144 120.0(8)
C143 C144 C145 116.8(8)
C143 C144 C146 123.8(8)
C145 C144 C146 119.4(8)
N14 C145 C144 122.5(8)
N14 C145 C155 118.0(7)
C144 C145 C155 119.4(8)
C156 C146 C144 120.8(8)
N15 C151 C152 122.5(8)
C153 C152 C151 119.4(8)
C152 C153 C154 119.4(8)
C153 C154 C155 118.2(8)
C153 C154 C156 123.3(8)
C155 C154 C156 118.5(8)
N15 C155 C154 122.3(7)
N15 C155 C145 118.3(7)
C154 C155 C145 119.4(7)
C146 C156 C154 122.5(8)
C212 C211 N21 106.0(13)
N21 C213 C214 111.0(9)
N22 C221 C222 111.2(10)
N22 C223 C224 113.7(10)
C232 C231 N23 113.8(8)
C234 C233 N23 112.0(11)
N24 C241 C242 125.0(8)
C243 C242 C241 118.3(9)
C242 C243 C244 119.3(8)
C243 C244 C245 118.5(8)
C243 C244 C246 122.0(8)
C245 C244 C246 119.5(8)
N24 C245 C244 122.2(8)
N24 C245 C255 118.1(7)
C244 C245 C255 119.6(7)
C256 C246 C244 121.4(9)
N25 C251 C252 124.8(9)
C253 C252 C251 117.9(9)
C252 C253 C254 119.5(8)
C253 C254 C255 118.7(9)
C253 C254 C256 121.6(8)
C255 C254 C256 119.6(8)
N25 C255 C254 121.8(8)
N25 C255 C245 119.0(7)
C254 C255 C245 119.2(8)
C246 C256 C254 120.6(8)
C11 N11 C113 122.2(8)
C11 N11 C111 122.4(8)
C113 N11 C111 115.4(8)
C12 N12 C121 122.6(8)
C12 N12 C123 122.8(8)
C121 N12 C123 114.5(7)
C141 N14 C145 117.7(7)
C141 N14 La1 120.6(6)
C145 N14 La1 121.7(5)
C151 N15 C155 118.3(7)
C151 N15 La1 121.0(5)
C155 N15 La1 120.3(5)
C21 N21 C213 122.6(8)
C21 N21 C211 123.3(9)
C213 N21 C211 113.7(8)
C22 N22 C223 121.2(9)
C22 N22 C221 121.9(9)
C223 N22 C221 116.8(8)
C32 N23 C231 120.9(7)
C32 N23 C233 122.4(8)
C231 N23 C233 116.6(8)
C241 N24 C245 116.7(7)
C241 N24 La2 121.9(5)
C245 N24 La2 121.0(5)
C251 N25 C255 117.3(7)
C251 N25 La2 121.9(6)
C255 N25 La2 120.8(5)
C11 S111 La1 86.1(3)
C11 S112 La1 86.5(3)
C12 S121 La1 91.4(3)
C12 S122 La1 89.6(3)
C31A S131 La1 92.0(3)
C21 S211 La2 91.1(3)
C21 S212 La2 90.4(3)
C22 S221 La2 88.1(3)
C22 S222 La2 88.3(3)
C32 S231 La2 89.5(3)
C32 S232 La2 90.0(3)
N14 La1 N15 60.12(19)
N14 La1 S112 134.75(16)
N15 La1 S112 79.45(14)
N14 La1 S121 123.87(16)
N15 La1 S121 90.65(15)
S112 La1 S121 72.03(7)
N14 La1 S111 87.65(17)
N15 La1 S111 74.16(15)
S112 La1 S111 60.74(7)
S121 La1 S111 132.12(7)
N14 La1 S133 136.11(17)
N15 La1 S133 156.88(18)
S112 La1 S133 78.59(12)
S121 La1 S133 89.41(12)
S111 La1 S133 88.79(13)
N14 La1 S131 77.54(15)
N15 La1 S131 131.72(14)
S112 La1 S131 124.03(9)
S121 La1 S131 134.55(8)
S111 La1 S131 82.52(9)
S133 La1 S131 58.63(11)
N14 La1 S122 74.24(16)
N15 La1 S122 93.84(15)
S112 La1 S122 131.70(7)
S121 La1 S122 60.18(6)
S111 La1 S122 161.67(7)
S133 La1 S122 106.16(13)
S131 La1 S122 96.06(9)
N14 La1 S132 128.97(17)
N15 La1 S132 170.25(16)
S112 La1 S132 93.16(11)
S121 La1 S132 80.96(11)
S111 La1 S132 107.87(12)
S131 La1 S132 57.84(11)
S122 La1 S132 86.32(12)
N25 La2 N24 60.8(2)
N25 La2 S222 74.49(16)
N24 La2 S222 79.01(15)
N25 La2 S212 140.80(17)
N24 La2 S212 81.19(15)
S222 La2 S212 90.22(8)
N25 La2 S211 157.53(16)
N24 La2 S211 141.39(15)
S222 La2 S211 102.77(8)
S212 La2 S211 60.34(7)
N25 La2 S221 79.70(15)
N24 La2 S221 130.29(15)
S222 La2 S221 61.27(7)
S212 La2 S221 124.41(7)
S211 La2 S221 79.59(7)
N25 La2 S232 87.74(15)
N24 La2 S232 71.70(14)
S222 La2 S232 150.47(7)
S212 La2 S232 89.02(7)
S211 La2 S232 102.42(8)
S221 La2 S232 139.21(7)
N25 La2 S231 81.67(17)
N24 La2 S231 119.14(14)
S222 La2 S231 136.99(7)
S212 La2 S231 128.94(8)
S211 La2 S231 86.16(7)
S221 La2 S231 79.76(7)
S232 La2 S231 59.99(6)
C31A S132 La1 90.6(3)
N31A C31A S131 122.0(9)
N31A C31A S132 116.6(10)
S131 C31A S132 117.3(5)
C31A N31A C135 126.1(14)
C31A N31A C131 132.5(15)
C135 N31A C131 93.1(13)
N31A C131 C132 106.7(17)
N31A C131 C135 43.3(7)
C132 C131 C135 127.2(16)
N31A C135 C136 110.9(19)
N31A C135 C131 43.6(7)
C136 C135 C131 125.3(15)
C137 N31B C133 119.9(15)
N31B C133 C134 121(2)
N31B C137 C138 129(2)

loop_
_geom_bond_atom_site_label_1
_geom_bond_atom_site_label_2
_geom_bond_distance
C11 N11 1.326(11)
C11 S111 1.721(9)
C11 S112 1.732(9)
C12 N12 1.337(11)
C12 S122 1.719(9)
C12 S121 1.729(9)
C21 N21 1.324(11)
C21 S211 1.700(9)
C21 S212 1.741(9)
C22 N22 1.339(11)
C22 S221 1.722(10)
C22 S222 1.733(10)
C32 N23 1.349(11)
C32 S232 1.710(8)
C32 S231 1.725(8)
C111 N11 1.483(11)
C111 C112 1.506(14)
C113 N11 1.471(12)
C113 C114 1.499(15)
C121 N12 1.457(12)
C121 C122 1.516(15)
C123 N12 1.475(11)
C123 C124 1.514(15)
C141 N14 1.328(11)
C141 C142 1.380(13)
C142 C143 1.364(14)
C143 C144 1.411(13)
C144 C145 1.415(11)
C144 C146 1.423(13)
C145 N14 1.361(10)
C145 C155 1.436(11)
C146 C156 1.322(15)
C151 N15 1.329(10)
C151 C152 1.420(12)
C152 C153 1.358(14)
C153 C154 1.404(13)
C154 C155 1.408(11)
C154 C156 1.434(13)
C155 N15 1.363(10)
C211 C212 1.40(2)
C211 N21 1.506(15)
C213 N21 1.459(12)
C213 C214 1.498(16)
C221 N22 1.474(13)
C221 C222 1.531(18)
C223 N22 1.472(13)
C223 C224 1.503(17)
C231 C232 1.473(14)
C231 N23 1.482(11)
C233 C234 1.484(17)
C233 N23 1.489(14)
C241 N24 1.329(11)
C241 C242 1.392(12)
C242 C243 1.370(13)
C243 C244 1.397(13)
C244 C245 1.410(12)
C244 C246 1.433(12)
C245 N24 1.365(10)
C245 C255 1.438(12)
C246 C256 1.347(14)
C251 N25 1.334(11)
C251 C252 1.392(11)
C252 C253 1.384(14)
C253 C254 1.388(13)
C254 C255 1.419(11)
C254 C256 1.439(13)
C255 N25 1.358(11)
N14 La1 2.701(7)
N15 La1 2.732(6)
N24 La2 2.709(7)
N25 La2 2.712(7)
S111 La1 2.946(2)
S112 La1 2.926(2)
S121 La1 2.927(2)
S122 La1 2.988(2)
S131 C31A 1.693(9)
S131 La1 2.973(3)
S211 La2 2.936(3)
S212 La2 2.934(2)
S221 La2 2.947(2)
S222 La2 2.934(2)
S231 La2 2.966(2)
S232 La2 2.958(2)
La1 S133 2.961(5)
La1 S132 3.012(4)
S132 C31A 1.697(11)
C31A N31A 1.339(9)
N31A C135 1.349(9)
N31A C131 1.356(9)
C131 C132 1.44(3)
C131 C135 1.96(2)
C135 C136 1.46(3)
N31B C137 1.378(10)
N31B C133 1.379(10)
C133 C134 1.59(3)
C137 C138 1.59(3)

loop_
_geom_torsion_atom_site_label_1
_geom_torsion_atom_site_label_2
_geom_torsion_atom_site_label_3
_geom_torsion_atom_site_label_4
_geom_torsion
N14 C141 C142 C143 -0.5(16)
C141 C142 C143 C144 1.4(15)
C142 C143 C144 C145 -0.3(13)
C142 C143 C144 C146 177.2(9)
C143 C144 C145 N14 -1.8(12)
C146 C144 C145 N14 -179.4(8)
C143 C144 C145 C155 175.1(8)
C146 C144 C145 C155 -2.5(12)
C143 C144 C146 C156 -176.0(9)
C145 C144 C146 C156 1.4(13)
N15 C151 C152 C153 -1.6(13)
C151 C152 C153 C154 0.5(13)
C152 C153 C154 C155 0.7(12)
C152 C153 C154 C156 -176.6(8)
C153 C154 C155 N15 -1.0(12)
C156 C154 C155 N15 176.4(8)
C153 C154 C155 C145 -177.2(8)
C156 C154 C155 C145 0.3(12)
N14 C145 C155 N15 2.4(11)
C144 C145 C155 N15 -174.7(7)
N14 C145 C155 C154 178.7(7)
C144 C145 C155 C154 1.6(11)
C144 C146 C156 C154 0.6(15)
C153 C154 C156 C146 175.9(9)
C155 C154 C156 C146 -1.4(13)
N24 C241 C242 C243 -1.2(14)
C241 C242 C243 C244 0.6(13)
C242 C243 C244 C245 1.0(13)
C242 C243 C244 C246 -179.9(8)
C243 C244 C245 N24 -2.2(12)
C246 C244 C245 N24 178.7(8)
C243 C244 C245 C255 178.9(8)
C246 C244 C245 C255 -0.3(12)
C243 C244 C246 C256 179.7(9)
C245 C244 C246 C256 -1.2(13)
N25 C251 C252 C253 -0.6(15)
C251 C252 C253 C254 0.1(14)
C252 C253 C254 C255 1.4(13)
C252 C253 C254 C256 -177.4(9)
C253 C254 C255 N25 -2.7(12)
C256 C254 C255 N25 176.1(8)
C253 C254 C255 C245 178.9(8)
C256 C254 C255 C245 -2.3(12)
N24 C245 C255 N25 4.6(11)
C244 C245 C255 N25 -176.4(7)
N24 C245 C255 C254 -177.0(7)
C244 C245 C255 C254 2.0(11)
C244 C246 C256 C254 0.9(14)
C253 C254 C256 C246 179.6(9)
C255 C254 C256 C246 0.8(13)
S111 C11 N11 C113 2.4(12)
S112 C11 N11 C113 -179.3(7)
S111 C11 N11 C111 -178.3(7)
S112 C11 N11 C111 0.0(11)
C114 C113 N11 C11 -98.0(11)
C114 C113 N11 C111 82.6(11)
C112 C111 N11 C11 -93.2(11)
C112 C111 N11 C113 86.1(11)
S122 C12 N12 C121 2.5(12)
S121 C12 N12 C121 -176.2(7)
S122 C12 N12 C123 178.0(7)
S121 C12 N12 C123 -0.7(12)
C122 C121 N12 C12 -105.6(12)
C122 C121 N12 C123 78.6(12)
C124 C123 N12 C12 -92.5(11)
C124 C123 N12 C121 83.3(11)
C142 C141 N14 C145 -1.5(14)
C142 C141 N14 La1 175.8(8)
C144 C145 N14 C141 2.6(12)
C155 C145 N14 C141 -174.3(8)
C144 C145 N14 La1 -174.6(6)
C155 C145 N14 La1 8.4(10)
C152 C151 N15 C155 1.3(12)
C152 C151 N15 La1 -170.6(6)
C154 C155 N15 C151 0.0(12)
C145 C155 N15 C151 176.2(7)
C154 C155 N15 La1 172.0(6)
C145 C155 N15 La1 -11.8(9)
S211 C21 N21 C213 3.9(14)
S212 C21 N21 C213 -177.1(8)
S211 C21 N21 C211 -167.6(9)
S212 C21 N21 C211 11.4(15)
C214 C213 N21 C21 -88.8(12)
C214 C213 N21 C211 83.5(12)
C212 C211 N21 C21 -97.1(14)
C212 C211 N21 C213 90.7(13)
S221 C22 N22 C223 0.9(14)
S222 C22 N22 C223 179.3(8)
S221 C22 N22 C221 177.8(8)
S222 C22 N22 C221 -3.8(13)
C224 C223 N22 C22 83.5(13)
C224 C223 N22 C221 -93.5(12)
C222 C221 N22 C22 -83.7(13)
C222 C221 N22 C223 93.3(11)
S232 C32 N23 C231 0.9(11)
S231 C32 N23 C231 -179.2(7)
S232 C32 N23 C233 -177.0(8)
S231 C32 N23 C233 2.8(12)
C232 C231 N23 C32 91.8(11)
C232 C231 N23 C233 -90.2(11)
C234 C233 N23 C32 -83.5(12)
C234 C233 N23 C231 98.4(11)
C242 C241 N24 C245 0.1(12)
C242 C241 N24 La2 -172.2(7)
C244 C245 N24 C241 1.7(11)
C255 C245 N24 C241 -179.4(7)
C244 C245 N24 La2 174.0(6)
C255 C245 N24 La2 -7.0(9)
C252 C251 N25 C255 -0.6(13)
C252 C251 N25 La2 -180.0(7)
C254 C255 N25 C251 2.3(11)
C245 C255 N25 C251 -179.4(7)
C254 C255 N25 La2 -178.3(6)
C245 C255 N25 La2 0.0(9)
N11 C11 S111 La1 150.3(7)
S112 C11 S111 La1 -28.0(4)
N11 C11 S112 La1 -150.2(7)
S111 C11 S112 La1 28.2(4)
N12 C12 S121 La1 -177.3(7)
S122 C12 S121 La1 4.0(5)
N12 C12 S122 La1 177.4(7)
S121 C12 S122 La1 -3.9(5)
N21 C21 S211 La2 175.9(8)
S212 C21 S211 La2 -3.1(5)
N21 C21 S212 La2 -175.9(8)
S211 C21 S212 La2 3.1(5)
N22 C22 S221 La2 -167.5(8)
S222 C22 S221 La2 14.1(5)
N22 C22 S222 La2 167.5(8)
S221 C22 S222 La2 -14.2(5)
N23 C32 S231 La2 -168.0(7)
S232 C32 S231 La2 11.9(5)
N23 C32 S232 La2 167.9(7)
S231 C32 S232 La2 -11.9(5)
La1 S131 C31A N31A -171.4(13)
La1 S131 C31A S132 -15.1(6)
La1 S132 C31A N31A 172.5(12)
La1 S132 C31A S131 14.9(6)
S131 C31A N31A C135 18(3)
S132 C31A N31A C135 -138.1(19)
S131 C31A N31A C131 157.8(19)
S132 C31A N31A C131 1(3)
C31A N31A C131 C132 85(3)
C135 N31A C131 C132 -127.1(18)
C31A N31A C131 C135 -148(3)
C31A N31A C135 C136 -89(2)
C131 N31A C135 C136 119.7(17)
C31A N31A C135 C131 151(3)
C137 N31B C133 C134 123(2)
C133 N31B C137 C138 -124(2)
